data_4330965
loop_
_publ_author_name
'Marietjie Schutte'
'Andreas Roodt'
'Hendrik G. Visser'

_publ_section_title
;
 Coordinated Aqua vs Methanol Substitution Kinetics in fac-Re(I)
 Tricarbonyl Tropolonato Complexes
;
_journal_name_full 'Inorganic Chemistry'
_journal_page_first 11996
_journal_page_last 12006
_journal_paper_doi 10.1021/ic301891u
_journal_volume 51
_journal_year 2012
_chemical_formula_moiety 'C15 H10 N O5 Re'
_chemical_formula_sum 'C15 H10 N O5 Re'
_chemical_formula_weight 470.45
_chemical_name_systematic
;
 ?
;
_space_group_IT_number 14
_symmetry_cell_setting monoclinic
_symmetry_space_group_name_Hall '-P 2ybc'
_symmetry_space_group_name_H-M 'P 1 21/c 1'
_atom_sites_solution_hydrogens geom
_atom_sites_solution_primary direct
_atom_sites_solution_secondary difmap
_audit_creation_method SHELXL-97
_cell_angle_alpha 90.000(5)
_cell_angle_beta 114.390(5)
_cell_angle_gamma 90.000(5)
_cell_formula_units_Z 4
_cell_length_a 16.349(5)
_cell_length_b 6.890(5)
_cell_length_c 14.239(5)
_cell_measurement_reflns_used 7602
_cell_measurement_temperature 100(2)
_cell_measurement_theta_max 28.20
_cell_measurement_theta_min 3.26
_cell_volume 1460.8(13)
_computing_cell_refinement 'Bruker SAINT'
_computing_data_collection 'Bruker APEX2'
_computing_data_reduction 'Bruker SAINT'
_computing_molecular_graphics 'Bruker SHELXTL'
_computing_publication_material 'Bruker SHELXTL'
_computing_structure_refinement 'SHELXL-97 (Sheldrick, 2008)'
_computing_structure_solution 'SHELXS-97 (Sheldrick, 2008)'
_diffrn_ambient_temperature 100(2)
_diffrn_measured_fraction_theta_full 0.993
_diffrn_measured_fraction_theta_max 0.993
_diffrn_measurement_device_type 'Bruker APEX-II CCD'
_diffrn_measurement_method '\f and \w scans'
_diffrn_radiation_monochromator graphite
_diffrn_radiation_source 'fine-focus sealed tube'
_diffrn_radiation_type MoK\a
_diffrn_radiation_wavelength 0.71073
_diffrn_reflns_av_R_equivalents 0.0437
_diffrn_reflns_av_sigmaI/netI 0.0347
_diffrn_reflns_limit_h_max 19
_diffrn_reflns_limit_h_min -21
_diffrn_reflns_limit_k_max 9
_diffrn_reflns_limit_k_min -9
_diffrn_reflns_limit_l_max 18
_diffrn_reflns_limit_l_min -14
_diffrn_reflns_number 20542
_diffrn_reflns_theta_full 28.31
_diffrn_reflns_theta_max 28.31
_diffrn_reflns_theta_min 1.37
_exptl_absorpt_coefficient_mu 8.341
_exptl_absorpt_correction_T_max 0.785
_exptl_absorpt_correction_T_min 0.571
_exptl_absorpt_correction_type multi-scan
_exptl_crystal_colour yellow
_exptl_crystal_density_diffrn 2.139
_exptl_crystal_description cuboid
_exptl_crystal_F_000 888.0
_exptl_crystal_size_max 0.184
_exptl_crystal_size_mid 0.057
_exptl_crystal_size_min 0.029
_refine_diff_density_max 1.476
_refine_diff_density_min -0.979
_refine_diff_density_rms 0.156
_refine_ls_extinction_method none
_refine_ls_goodness_of_fit_ref 1.037
_refine_ls_hydrogen_treatment constr
_refine_ls_matrix_type full
_refine_ls_number_parameters 199
_refine_ls_number_reflns 3613
_refine_ls_number_restraints 0
_refine_ls_restrained_S_all 1.037
_refine_ls_R_factor_all 0.0329
_refine_ls_R_factor_gt 0.0225
_refine_ls_shift/su_max 0.003
_refine_ls_shift/su_mean 0.000
_refine_ls_structure_factor_coef Fsqd
_refine_ls_weighting_details 'calc w=1/[\s^2^(Fo^2^)+(0.0122P)^2^+2.3800P] where P=(Fo^2^+2Fc^2^)/3'
_refine_ls_weighting_scheme calc
_refine_ls_wR_factor_gt 0.0406
_refine_ls_wR_factor_ref 0.0438
_reflns_number_gt 2983
_reflns_number_total 3635
_reflns_threshold_expression >2\s(I)
_cod_data_source_file ic301891u_si_001_2.cif
_cod_data_source_block 11lmsc1_0ma
_cod_original_sg_symbol_H-M 'P 21/c '
_cod_database_code 4330965

loop_
_symmetry_equiv_pos_as_xyz
'x, y, z'
'-x, y+1/2, -z+1/2'
'-x, -y, -z'
'x, -y-1/2, z-1/2'

loop_
_atom_site_label
_atom_site_type_symbol
_atom_site_fract_x
_atom_site_fract_y
_atom_site_fract_z
_atom_site_U_iso_or_equiv
_atom_site_adp_type
_atom_site_occupancy
_atom_site_symmetry_multiplicity
_atom_site_calc_flag
_atom_site_refinement_flags
Re01 Re 0.718738(9) 0.20296(2) 0.987416(10) 0.01459(5) Uani 1 1 d .
O3 O 0.80438(17) -0.0730(4) 0.8841(2) 0.0286(7) Uani 1 1 d .
O12 O 0.83687(14) 0.3584(4) 1.08255(16) 0.0156(5) Uani 1 1 d .
C11 C 0.8325(2) 0.1448(5) 1.2080(2) 0.0140(7) Uani 1 1 d .
C13 C 0.9446(2) 0.4227(5) 1.2469(3) 0.0173(8) Uani 1 1 d .
H17 H 0.9634 0.5211 1.2156 0.021 Uiso 1 1 calc R
C1 C 0.6128(2) 0.0538(6) 0.9202(3) 0.0204(6) Uani 1 1 d .
O2 O 0.65085(17) 0.4701(4) 0.79879(19) 0.0252(6) Uani 1 1 d .
O11 O 0.76797(15) 0.0592(3) 1.13185(17) 0.0175(5) Uani 1 1 d .
N1 N 0.65786(18) 0.3930(5) 1.0662(2) 0.0160(6) Uani 1 1 d .
C15 C 0.9827(2) 0.2824(6) 1.4226(3) 0.0208(8) Uani 1 1 d .
H15 H 1.0217 0.2991 1.4914 0.025 Uiso 1 1 calc R
O1 O 0.54860(16) -0.0387(4) 0.88037(19) 0.0229(6) Uani 1 1 d .
C3 C 0.7742(2) 0.0329(6) 0.9241(3) 0.0204(6) Uani 1 1 d .
C2 C 0.6770(2) 0.3658(6) 0.8685(3) 0.0195(8) Uani 1 1 d .
C14 C 0.9934(2) 0.4082(6) 1.3532(3) 0.0218(8) Uani 1 1 d .
H16 H 1.0403 0.4966 1.3816 0.026 Uiso 1 1 calc R
C17 C 0.8571(2) 0.0706(5) 1.3076(3) 0.0182(8) Uani 1 1 d .
H13 H 0.8255 -0.0393 1.3111 0.022 Uiso 1 1 calc R
C16 C 0.9205(2) 0.1336(6) 1.4013(3) 0.0199(8) Uani 1 1 d .
H14 H 0.9216 0.0666 1.4586 0.024 Uiso 1 1 calc R
C12 C 0.8718(2) 0.3135(5) 1.1794(3) 0.0150(7) Uani 1 1 d .
C24 C 0.6426(2) 0.7064(6) 1.1309(3) 0.0196(8) Uani 1 1 d .
H24 H 0.6592 0.8364 1.1413 0.023 Uiso 1 1 calc R
C21 C 0.5970(2) 0.3237(5) 1.0986(3) 0.0184(8) Uani 1 1 d .
H21 H 0.5808 0.1936 1.0872 0.022 Uiso 1 1 calc R
C22 C 0.5578(2) 0.4372(6) 1.1479(3) 0.0212(8) Uani 1 1 d .
H22 H 0.5163 0.3839 1.1697 0.025 Uiso 1 1 calc R
C23 C 0.5804(2) 0.6308(6) 1.1646(3) 0.0217(8) Uani 1 1 d .
H23 H 0.5546 0.7096 1.1979 0.026 Uiso 1 1 calc R
C25 C 0.6788(2) 0.5839(6) 1.0818(3) 0.0209(8) Uani 1 1 d .
H25 H 0.7196 0.6346 1.0582 0.025 Uiso 1 1 calc R

loop_
_atom_site_aniso_label
_atom_site_aniso_U_11
_atom_site_aniso_U_22
_atom_site_aniso_U_33
_atom_site_aniso_U_23
_atom_site_aniso_U_13
_atom_site_aniso_U_12
Re01 0.01229(7) 0.01644(8) 0.01367(7) -0.00001(6) 0.00398(5) -0.00261(6)
O3 0.0253(14) 0.0294(17) 0.0319(15) -0.0100(13) 0.0125(12) -0.0015(13)
O12 0.0124(11) 0.0202(14) 0.0125(11) 0.0001(10) 0.0033(9) -0.0040(10)
C11 0.0108(16) 0.0160(19) 0.0159(16) -0.0005(14) 0.0063(13) 0.0034(14)
C13 0.0160(17) 0.017(2) 0.0209(17) 0.0019(15) 0.0096(14) -0.0032(15)
C1 0.0160(12) 0.0251(16) 0.0174(12) 0.0021(11) 0.0041(10) -0.0015(11)
O2 0.0249(14) 0.0271(16) 0.0198(13) 0.0069(12) 0.0054(11) -0.0003(12)
O11 0.0163(12) 0.0172(14) 0.0156(11) 0.0024(10) 0.0031(10) -0.0032(10)
N1 0.0132(14) 0.0177(16) 0.0157(14) 0.0002(13) 0.0045(11) 0.0007(13)
C15 0.0198(18) 0.024(2) 0.0169(16) -0.0021(17) 0.0061(14) 0.0044(17)
O1 0.0176(13) 0.0241(15) 0.0235(13) -0.0028(12) 0.0050(10) -0.0058(11)
C3 0.0160(12) 0.0251(16) 0.0174(12) 0.0021(11) 0.0041(10) -0.0015(11)
C2 0.0138(17) 0.026(2) 0.0206(18) -0.0012(17) 0.0085(14) -0.0033(16)
C14 0.0149(17) 0.029(2) 0.0203(17) -0.0051(17) 0.0061(14) -0.0036(16)
C17 0.0158(17) 0.019(2) 0.0226(18) 0.0030(16) 0.0103(14) 0.0026(15)
C16 0.0177(18) 0.025(2) 0.0188(17) 0.0054(16) 0.0094(14) 0.0083(16)
C12 0.0130(16) 0.0147(19) 0.0185(16) -0.0013(15) 0.0076(13) 0.0001(15)
C24 0.0233(18) 0.0138(18) 0.0199(17) -0.0026(16) 0.0071(14) -0.0021(16)
C21 0.0170(17) 0.019(2) 0.0182(16) -0.0009(15) 0.0058(14) -0.0055(15)
C22 0.0225(19) 0.021(2) 0.0215(18) 0.0005(16) 0.0110(15) -0.0027(16)
C23 0.0215(19) 0.022(2) 0.0204(18) -0.0032(16) 0.0075(15) 0.0018(17)
C25 0.0179(18) 0.022(2) 0.0205(17) 0.0049(16) 0.0060(14) -0.0043(16)

loop_
_atom_type_symbol
_atom_type_description
_atom_type_scat_dispersion_real
_atom_type_scat_dispersion_imag
_atom_type_scat_source
C C 0.0033 0.0016 'International Tables Vol C Tables 4.2.6.8 and 6.1.1.4'
H H 0.0000 0.0000 'International Tables Vol C Tables 4.2.6.8 and 6.1.1.4'
O O 0.0106 0.0060 'International Tables Vol C Tables 4.2.6.8 and 6.1.1.4'
Re Re -1.0185 7.2310 'International Tables Vol C Tables 4.2.6.8 and 6.1.1.4'
N N 0.0061 0.0033 'International Tables Vol C Tables 4.2.6.8 and 6.1.1.4'

loop_
_geom_angle_atom_site_label_1
_geom_angle_atom_site_label_2
_geom_angle_atom_site_label_3
_geom_angle
C1 Re01 C2 87.33(15)
C1 Re01 C3 86.69(16)
C2 Re01 C3 90.39(16)
C1 Re01 O11 97.94(13)
C2 Re01 O11 171.81(13)
C3 Re01 O11 96.14(13)
C1 Re01 O12 172.00(12)
C2 Re01 O12 99.58(13)
C3 Re01 O12 97.21(13)
O11 Re01 O12 74.75(9)
C1 Re01 N1 93.91(14)
C2 Re01 N1 91.79(14)
C3 Re01 N1 177.76(12)
O11 Re01 N1 81.64(10)
O12 Re01 N1 81.93(10)
C12 O12 Re01 116.2(2)
O11 C11 C17 118.3(3)
O11 C11 C12 115.2(3)
C17 C11 C12 126.5(3)
C14 C13 C12 130.6(3)
C14 C13 H17 114.7
C12 C13 H17 114.7
O1 C1 Re01 179.1(3)
C11 O11 Re01 116.7(2)
C21 N1 C25 117.5(3)
C21 N1 Re01 121.0(3)
C25 N1 Re01 121.5(2)
C14 C15 C16 127.4(3)
C14 C15 H15 116.3
C16 C15 H15 116.3
O3 C3 Re01 177.4(3)
O2 C2 Re01 177.2(3)
C15 C14 C13 129.6(4)
C15 C14 H16 115.2
C13 C14 H16 115.2
C16 C17 C11 130.7(4)
C16 C17 H13 114.6
C11 C17 H13 114.6
C17 C16 C15 129.3(4)
C17 C16 H14 115.3
C15 C16 H14 115.3
O12 C12 C13 118.6(3)
O12 C12 C11 115.8(3)
C13 C12 C11 125.6(3)
C25 C24 C23 118.3(4)
C25 C24 H24 120.9
C23 C24 H24 120.9
N1 C21 C22 122.7(4)
N1 C21 H21 118.6
C22 C21 H21 118.6
C21 C22 C23 119.4(4)
C21 C22 H22 120.3
C23 C22 H22 120.3
C22 C23 C24 119.0(4)
C22 C23 H23 120.5
C24 C23 H23 120.5
N1 C25 C24 123.1(3)
N1 C25 H25 118.4
C24 C25 H25 118.4

loop_
_geom_bond_atom_site_label_1
_geom_bond_atom_site_label_2
_geom_bond_distance
Re01 C1 1.899(4)
Re01 C2 1.908(4)
Re01 C3 1.919(4)
Re01 O11 2.119(2)
Re01 O12 2.134(2)
Re01 N1 2.210(3)
O3 C3 1.154(4)
O12 C12 1.293(4)
C11 O11 1.300(4)
C11 C17 1.402(5)
C11 C12 1.465(5)
C13 C14 1.393(5)
C13 C12 1.401(5)
C13 H17 0.9300
C1 O1 1.156(4)
O2 C2 1.154(4)
N1 C21 1.345(4)
N1 C25 1.354(5)
C15 C14 1.379(5)
C15 C16 1.387(5)
C15 H15 0.9300
C14 H16 0.9300
C17 C16 1.378(5)
C17 H13 0.9300
C16 H14 0.9300
C24 C25 1.377(5)
C24 C23 1.392(5)
C24 H24 0.9300
C21 C22 1.373(5)
C21 H21 0.9300
C22 C23 1.378(5)
C22 H22 0.9300
C23 H23 0.9300
C25 H25 0.9300

loop_
_geom_hbond_atom_site_label_D
_geom_hbond_atom_site_label_H
_geom_hbond_atom_site_label_A
_geom_hbond_distance_DH
_geom_hbond_distance_HA
_geom_hbond_distance_DA
_geom_hbond_angle_DHA
_geom_hbond_site_symmetry_A
C21 H21 O1 0.93 2.58 3.194(4) 124.3 3_657
C22 H22 O1 0.93 2.58 3.186(5) 123.0 3_657
C24 H24 O11 0.93 2.39 3.176(5) 141.6 1_565
